data_7156838
loop_
_publ_author_name
'Wang, Cui'
'Wen, Dongwa'
'Chen, Hui'
'Deng, Yabo'
'Liu, Xueting'
'Liu, Xin'
'Wang, Li'
'Gao, Fengyun'
'Guo, Yifei'
'Sun, Mengmeng'
'Wang, Kairong'
'Yan, Wenjin'

_publ_section_title
;
 The catalytic asymmetric synthesis of CF<sub>3</sub>-containing
 spiro-oxindole-pyrrolidine-pyrazolone compounds through
 squaramide-catalyzed 1,3-dipolar cycloaddition.
;
_journal_issue 22
_journal_name_full 'Organic &amp; biomolecular chemistry'
_journal_page_first 5514
_journal_page_last 5519
_journal_paper_doi 10.1039/c9ob00720b
_journal_volume 17
_journal_year 2019
_chemical_absolute_configuration unk
_chemical_formula_sum 'C33 H23 Br F3 N4 O2'
_chemical_formula_weight 644.46
_space_group_crystal_system monoclinic
_space_group_IT_number 4
_space_group_name_Hall 'P 2yb'
_space_group_name_H-M_alt 'P 1 21 1'
_symmetry_space_group_name_Hall 'P 2yb'
_symmetry_space_group_name_H-M 'P 1 21 1'
_atom_sites_solution_hydrogens geom
_audit_creation_method SHELXL-2014/7
_audit_update_record
;
2018-12-26 deposited with the CCDC.    2019-05-09 downloaded from the CCDC.
;
_cell_angle_alpha 90
_cell_angle_beta 93.768(2)
_cell_angle_gamma 90
_cell_formula_units_Z 2
_cell_length_a 10.1503(6)
_cell_length_b 7.5835(4)
_cell_length_c 17.6260(10)
_cell_measurement_reflns_used 9589
_cell_measurement_temperature 150(2)
_cell_measurement_theta_max 66.56
_cell_measurement_theta_min 2.51
_cell_volume 1353.82(13)
_computing_cell_refinement 'Bruker SMART'
_computing_data_collection 'Bruker SMART APEX II'
_computing_data_reduction 'Bruker SAINT'
_computing_molecular_graphics SHELXTL
_computing_publication_material SHELXTL
_computing_structure_refinement 'SHELXL-2014/7 (Sheldrick, 2014)'
_computing_structure_solution 'SHELXL-2014/7 (Sheldrick, 2014)'
_diffrn_ambient_temperature 150(2)
_diffrn_detector_area_resol_mean 'fine-focus sealed tube'
_diffrn_measured_fraction_theta_full 0.996
_diffrn_measured_fraction_theta_max 0.996
_diffrn_measurement_device_type 'Bruker APEX II area detector'
_diffrn_measurement_method '\w scan'
_diffrn_radiation_type CuK\a
_diffrn_radiation_wavelength 1.54178
_diffrn_reflns_av_R_equivalents 0.0450
_diffrn_reflns_av_unetI/netI 0.0503
_diffrn_reflns_Laue_measured_fraction_full 0.996
_diffrn_reflns_Laue_measured_fraction_max 0.996
_diffrn_reflns_limit_h_max 12
_diffrn_reflns_limit_h_min -12
_diffrn_reflns_limit_k_max 9
_diffrn_reflns_limit_k_min -9
_diffrn_reflns_limit_l_max 20
_diffrn_reflns_limit_l_min -19
_diffrn_reflns_number 12779
_diffrn_reflns_point_group_measured_fraction_full 0.984
_diffrn_reflns_point_group_measured_fraction_max 0.984
_diffrn_reflns_theta_full 66.561
_diffrn_reflns_theta_max 66.561
_diffrn_reflns_theta_min 4.365
_exptl_absorpt_coefficient_mu 2.596
_exptl_absorpt_correction_type multi-scan
_exptl_absorpt_process_details SADABS
_exptl_crystal_colour colorless
_exptl_crystal_density_diffrn 1.581
_exptl_crystal_description block
_exptl_crystal_F_000 654
_exptl_crystal_size_max 0.300
_exptl_crystal_size_mid 0.200
_exptl_crystal_size_min 0.200
_exptl_transmission_factor_max 0.7452
_exptl_transmission_factor_min 0.3820
_refine_diff_density_max 0.437
_refine_diff_density_min -0.228
_refine_diff_density_rms 0.047
_refine_ls_abs_structure_details
;
 Flack x determined using 1972 quotients [(I+)-(I-)]/[(I+)+(I-)]
 (Parsons, Flack and Wagner, Acta Cryst. B69 (2013) 249-259).
;
_refine_ls_abs_structure_Flack 0.014(8)
_refine_ls_extinction_method none
_refine_ls_goodness_of_fit_ref 1.000
_refine_ls_hydrogen_treatment constr
_refine_ls_matrix_type full
_refine_ls_number_parameters 389
_refine_ls_number_reflns 4680
_refine_ls_number_restraints 1
_refine_ls_restrained_S_all 0.999
_refine_ls_R_factor_all 0.0282
_refine_ls_R_factor_gt 0.0270
_refine_ls_shift/su_max 0.002
_refine_ls_shift/su_mean 0.000
_refine_ls_structure_factor_coef Fsqd
_refine_ls_weighting_details 'w=1/[\s^2^(Fo^2^)+(0.0100P)^2^+0.3411P] where P=(Fo^2^+2Fc^2^)/3'
_refine_ls_weighting_scheme calc
_refine_ls_wR_factor_gt 0.0612
_refine_ls_wR_factor_ref 0.0621
_reflns_Friedel_coverage 0.825
_reflns_Friedel_fraction_full 0.970
_reflns_Friedel_fraction_max 0.970
_reflns_number_gt 4544
_reflns_number_total 4680
_reflns_threshold_expression 'I > 2\s(I)'
_cod_data_source_file c9ob00720b2.cif
_cod_data_source_block 20180118_WangCui_C33N4F3O2Br1H_0m_a
_cod_depositor_comments
;
The following automatic conversions were performed:

'_exptl_absorpt_correction_type' value 'Multi-scan' changed to
'multi-scan' according to
/home/data/users/saulius/crontab/automatic-downloads/rss-feeds/RSC/lib/dictionaries/cif_core.dic
dictionary named 'cif_core.dic' version 2.4.2 from 2011-04-26.

Automatic conversion script
Id: cif_fix_values 4973 2017-02-22 13:04:09Z antanas 

 Adding full bibliography for 7156837--7156839.cif.
;
_cod_original_cell_volume 1353.83(13)
_cod_database_code 7156838
_shelx_shelxl_version_number 2014/7
_shelx_space_group_comment
;
The symmetry employed for this shelxl refinement is uniquely defined
by the following loop, which should always be used as a source of
symmetry information in preference to the above space-group names.
They are only intended as comments.
;
_shelx_estimated_absorpt_t_min 0.510
_shelx_estimated_absorpt_t_max 0.625

loop_
_space_group_symop_operation_xyz
'x, y, z'
'-x, y+1/2, -z'

loop_
_atom_site_label
_atom_site_type_symbol
_atom_site_fract_x
_atom_site_fract_y
_atom_site_fract_z
_atom_site_U_iso_or_equiv
_atom_site_adp_type
_atom_site_occupancy
_atom_site_site_symmetry_order
_atom_site_calc_flag
_atom_site_refinement_flags_posn
_atom_site_refinement_flags_adp
Br1 Br 0.95306(3) 1.04591(5) 0.83263(2) 0.03481(12) Uani 1 1 d . .
C1 C 0.0530(4) 0.6828(5) 0.9700(2) 0.0307(8) Uani 1 1 d . .
H1 H -0.0105 0.7368 0.9998 0.037 Uiso 1 1 calc R U
C2 C 0.0124(4) 0.5886(5) 0.9052(2) 0.0305(9) Uani 1 1 d . .
H2 H -0.0791 0.5772 0.8909 0.037 Uiso 1 1 calc R U
C3 C 0.1044(3) 0.5111(5) 0.86123(19) 0.0243(8) Uani 1 1 d . .
H3 H 0.0755 0.4475 0.8168 0.029 Uiso 1 1 calc R U
C4 C 0.2393(3) 0.5254(5) 0.88151(16) 0.0171(6) Uani 1 1 d . .
C5 C 0.2778(4) 0.6179(5) 0.94724(19) 0.0236(7) Uani 1 1 d . .
H5 H 0.3691 0.6267 0.9626 0.028 Uiso 1 1 calc R U
C6 C 0.1860(4) 0.6978(5) 0.9911(2) 0.0290(8) Uani 1 1 d . .
H6 H 0.2145 0.7624 1.0353 0.035 Uiso 1 1 calc R U
C7 C 0.1239(3) 0.7614(5) 0.64047(19) 0.0189(7) Uani 1 1 d . .
C8 C 0.0331(3) 0.6636(5) 0.5952(2) 0.0241(7) Uani 1 1 d . .
H8 H 0.0430 0.5396 0.5905 0.029 Uiso 1 1 calc R U
C9 C -0.0720(4) 0.7501(5) 0.5571(2) 0.0282(8) Uani 1 1 d . .
H9 H -0.1347 0.6837 0.5265 0.034 Uiso 1 1 calc R U
C10 C -0.0876(4) 0.9299(5) 0.5625(2) 0.0284(8) Uani 1 1 d . .
H10 H -0.1604 0.9872 0.5364 0.034 Uiso 1 1 calc R U
C11 C 0.0046(3) 1.0258(6) 0.60667(19) 0.0287(8) Uani 1 1 d . .
H11 H -0.0045 1.1501 0.6102 0.034 Uiso 1 1 calc R U
C12 C 0.1097(4) 0.9429(5) 0.6457(2) 0.0243(7) Uani 1 1 d . .
H12 H 0.1721 1.0101 0.6760 0.029 Uiso 1 1 calc R U
C13 C 0.4855(3) 0.3303(4) 0.64809(19) 0.0200(7) Uani 1 1 d . .
C14 C 0.4016(4) 0.2855(5) 0.5863(2) 0.0264(8) Uani 1 1 d . .
H14 H 0.3115 0.2597 0.5928 0.032 Uiso 1 1 calc R U
C15 C 0.4507(4) 0.2784(6) 0.5144(2) 0.0316(9) Uani 1 1 d . .
H15 H 0.3933 0.2494 0.4714 0.038 Uiso 1 1 calc R U
C16 C 0.5818(4) 0.3132(5) 0.5050(2) 0.0323(9) Uani 1 1 d . .
H16 H 0.6135 0.3078 0.4555 0.039 Uiso 1 1 calc R U
C17 C 0.6690(4) 0.3562(5) 0.5668(2) 0.0282(8) Uani 1 1 d . .
H17 H 0.7596 0.3794 0.5603 0.034 Uiso 1 1 calc R U
C18 C 0.6189(3) 0.3639(4) 0.63795(19) 0.0210(7) Uani 1 1 d . .
C19 C 0.6049(3) 0.7657(5) 0.8463(2) 0.0187(7) Uani 1 1 d . .
H19 H 0.5607 0.7056 0.8846 0.022 Uiso 1 1 calc R U
C20 C 0.5503(3) 0.7673(4) 0.77153(19) 0.0173(7) Uani 1 1 d . .
C21 C 0.6162(3) 0.8567(5) 0.71647(19) 0.0223(7) Uani 1 1 d . .
H21 H 0.5788 0.8600 0.6656 0.027 Uiso 1 1 calc R U
C22 C 0.7351(3) 0.9409(5) 0.7343(2) 0.0240(7) Uani 1 1 d . .
H22 H 0.7797 1.0010 0.6962 0.029 Uiso 1 1 calc R U
C23 C 0.7872(3) 0.9358(5) 0.8083(2) 0.0231(7) Uani 1 1 d . .
C24 C 0.7235(3) 0.8516(5) 0.86511(19) 0.0207(7) Uani 1 1 d . .
H24 H 0.7601 0.8525 0.9161 0.025 Uiso 1 1 calc R U
C25 C 0.3727(3) 0.4989(4) 0.75702(18) 0.0172(7) Uani 1 1 d . .
C26 C 0.3437(3) 0.4341(4) 0.83888(18) 0.0171(6) Uani 1 1 d . .
H26 H 0.4283 0.4445 0.8709 0.020 Uiso 1 1 calc R U
C27 C 0.3205(3) 0.2360(4) 0.82410(19) 0.0186(7) Uani 1 1 d . .
H27 H 0.2275 0.2173 0.8034 0.022 Uiso 1 1 calc R U
C28 C 0.4644(3) 0.3444(4) 0.73221(19) 0.0189(7) Uani 1 1 d . .
C29 C 0.2440(3) 0.5054(4) 0.70575(17) 0.0172(7) Uani 1 1 d . .
C30 C 0.8264(3) 0.4411(6) 0.7183(2) 0.0326(9) Uani 1 1 d . .
H30A H 0.8784 0.3519 0.6932 0.049 Uiso 1 1 calc R U
H30B H 0.8531 0.4437 0.7727 0.049 Uiso 1 1 calc R U
H30C H 0.8419 0.5570 0.6960 0.049 Uiso 1 1 calc R U
C31 C 0.3463(4) 0.1254(5) 0.8950(2) 0.0270(9) Uani 1 1 d . .
C32 C 0.6081(3) 0.3758(4) 0.76677(19) 0.0189(7) Uani 1 1 d . .
C33 C 0.4218(3) 0.6855(4) 0.74770(18) 0.0164(7) Uani 1 1 d . .
F1 F 0.3363(3) -0.0466(3) 0.87761(15) 0.0386(6) Uani 1 1 d . .
F2 F 0.2562(2) 0.1573(3) 0.94578(12) 0.0383(6) Uani 1 1 d . .
F3 F 0.4638(2) 0.1507(4) 0.92976(14) 0.0459(6) Uani 1 1 d . .
N1 N 0.4099(3) 0.1875(4) 0.76675(16) 0.0204(6) Uani 1 1 d . .
N2 N 0.6874(3) 0.3975(4) 0.70782(16) 0.0217(6) Uani 1 1 d . .
N3 N 0.3409(3) 0.7813(4) 0.70597(16) 0.0192(6) Uani 1 1 d . .
N4 N 0.2317(3) 0.6769(4) 0.68106(16) 0.0189(6) Uani 1 1 d . .
O1 O 0.1671(2) 0.3862(3) 0.69042(13) 0.0220(5) Uani 1 1 d . .
O2 O 0.6441(2) 0.3807(3) 0.83393(14) 0.0241(5) Uani 1 1 d . .

loop_
_atom_site_aniso_label
_atom_site_aniso_U_11
_atom_site_aniso_U_22
_atom_site_aniso_U_33
_atom_site_aniso_U_23
_atom_site_aniso_U_13
_atom_site_aniso_U_12
Br1 0.02471(18) 0.0463(2) 0.03313(19) -0.0011(2) -0.00031(13) -0.01859(19)
C1 0.032(2) 0.031(2) 0.029(2) 0.0022(17) 0.0097(16) 0.0089(17)
C2 0.0229(17) 0.038(3) 0.0303(18) -0.0003(16) 0.0014(14) 0.0073(16)
C3 0.0210(16) 0.029(2) 0.0223(16) -0.0032(14) -0.0008(12) 0.0022(14)
C4 0.0180(14) 0.0159(16) 0.0177(14) 0.0024(13) 0.0035(11) -0.0009(14)
C5 0.0251(18) 0.0258(17) 0.0199(17) 0.0012(13) 0.0029(14) -0.0062(14)
C6 0.040(2) 0.027(2) 0.0208(18) -0.0026(15) 0.0077(16) -0.0041(17)
C7 0.0178(16) 0.0233(17) 0.0158(16) 0.0039(13) 0.0022(13) 0.0003(14)
C8 0.0251(18) 0.0231(18) 0.0235(17) 0.0001(14) -0.0018(14) -0.0023(15)
C9 0.0232(18) 0.036(2) 0.0250(19) 0.0019(16) -0.0043(15) -0.0033(16)
C10 0.0207(18) 0.038(2) 0.0265(19) 0.0072(16) -0.0008(14) 0.0091(16)
C11 0.0303(17) 0.0239(19) 0.0318(17) 0.0026(17) 0.0004(14) 0.0048(17)
C12 0.0222(17) 0.0251(18) 0.0254(18) -0.0033(15) -0.0006(14) -0.0012(15)
C13 0.0215(17) 0.0178(16) 0.0206(16) -0.0016(13) 0.0017(13) 0.0012(13)
C14 0.0263(19) 0.027(2) 0.0254(18) -0.0050(15) 0.0021(14) -0.0043(15)
C15 0.039(2) 0.035(2) 0.021(2) -0.0057(16) -0.0019(16) -0.0044(18)
C16 0.042(2) 0.034(2) 0.022(2) -0.0017(17) 0.0098(17) -0.0014(18)
C17 0.0285(19) 0.0262(19) 0.031(2) -0.0013(16) 0.0101(16) -0.0005(15)
C18 0.0229(17) 0.0159(16) 0.0243(17) 0.0005(13) 0.0023(13) 0.0002(13)
C19 0.0179(17) 0.0188(17) 0.0197(17) 0.0005(14) 0.0041(13) -0.0009(13)
C20 0.0165(16) 0.0157(16) 0.0201(17) -0.0013(13) 0.0036(13) -0.0012(13)
C21 0.0239(18) 0.0247(18) 0.0183(16) -0.0006(14) 0.0004(13) -0.0039(15)
C22 0.0213(17) 0.0306(19) 0.0204(17) -0.0002(15) 0.0034(13) -0.0090(15)
C23 0.0172(16) 0.0220(18) 0.0301(18) -0.0050(14) 0.0018(13) -0.0060(14)
C24 0.0204(17) 0.0232(17) 0.0183(16) -0.0018(14) -0.0009(12) -0.0018(14)
C25 0.0146(15) 0.0169(18) 0.0201(15) -0.0007(12) 0.0005(12) -0.0016(12)
C26 0.0150(15) 0.0186(16) 0.0173(16) 0.0016(13) -0.0006(12) -0.0016(12)
C27 0.0160(16) 0.0173(16) 0.0225(17) 0.0031(13) 0.0014(13) -0.0003(13)
C28 0.0175(17) 0.0175(16) 0.0218(17) 0.0011(14) 0.0028(13) -0.0003(13)
C29 0.0139(14) 0.0221(19) 0.0154(15) 0.0013(12) -0.0006(11) 0.0010(13)
C30 0.0186(18) 0.045(2) 0.034(2) -0.0002(18) 0.0043(15) -0.0019(17)
C31 0.032(2) 0.0221(19) 0.028(2) 0.0050(15) 0.0071(16) 0.0016(15)
C32 0.0198(17) 0.0134(16) 0.0238(18) 0.0019(13) 0.0040(13) 0.0016(13)
C33 0.0172(16) 0.0186(17) 0.0135(15) -0.0003(13) 0.0028(12) 0.0001(13)
F1 0.0540(16) 0.0194(11) 0.0446(14) 0.0101(10) 0.0184(12) 0.0052(10)
F2 0.0525(14) 0.0339(13) 0.0307(12) 0.0089(10) 0.0197(11) 0.0095(11)
F3 0.0379(13) 0.0549(15) 0.0427(14) 0.0230(12) -0.0140(11) -0.0008(12)
N1 0.0204(14) 0.0163(14) 0.0247(15) 0.0019(12) 0.0037(11) -0.0012(12)
N2 0.0161(14) 0.0250(15) 0.0241(15) -0.0017(12) 0.0014(11) -0.0006(12)
N3 0.0164(13) 0.0215(14) 0.0195(14) -0.0003(11) -0.0004(10) -0.0036(11)
N4 0.0170(14) 0.0179(14) 0.0214(15) 0.0025(11) -0.0025(11) -0.0025(12)
O1 0.0182(12) 0.0206(12) 0.0263(13) 0.0010(10) -0.0041(10) -0.0053(10)
O2 0.0186(13) 0.0301(14) 0.0231(14) -0.0007(11) -0.0022(10) 0.0005(11)

loop_
_atom_type_symbol
_atom_type_description
_atom_type_scat_dispersion_real
_atom_type_scat_dispersion_imag
_atom_type_scat_source
C C 0.0181 0.0091 'International Tables Vol C Tables 4.2.6.8 and 6.1.1.4'
H H 0.0000 0.0000 'International Tables Vol C Tables 4.2.6.8 and 6.1.1.4'
Br Br -0.6763 1.2805 'International Tables Vol C Tables 4.2.6.8 and 6.1.1.4'
F F 0.0727 0.0534 'International Tables Vol C Tables 4.2.6.8 and 6.1.1.4'
N N 0.0311 0.0180 'International Tables Vol C Tables 4.2.6.8 and 6.1.1.4'
O O 0.0492 0.0322 'International Tables Vol C Tables 4.2.6.8 and 6.1.1.4'

loop_
_geom_angle_atom_site_label_1
_geom_angle_atom_site_label_2
_geom_angle_atom_site_label_3
_geom_angle
C6 C1 C2 119.7(3)
C6 C1 H1 120.1
C2 C1 H1 120.1
C3 C2 C1 120.4(3)
C3 C2 H2 119.8
C1 C2 H2 119.8
C2 C3 C4 120.7(3)
C2 C3 H3 119.6
C4 C3 H3 119.6
C5 C4 C3 118.0(3)
C5 C4 C26 118.7(3)
C3 C4 C26 123.1(3)
C6 C5 C4 121.5(3)
C6 C5 H5 119.2
C4 C5 H5 119.2
C1 C6 C5 119.6(4)
C1 C6 H6 120.2
C5 C6 H6 120.2
C12 C7 C8 119.9(3)
C12 C7 N4 119.6(3)
C8 C7 N4 120.5(3)
C9 C8 C7 119.0(3)
C9 C8 H8 120.5
C7 C8 H8 120.5
C10 C9 C8 121.5(4)
C10 C9 H9 119.2
C8 C9 H9 119.2
C9 C10 C11 118.9(3)
C9 C10 H10 120.6
C11 C10 H10 120.6
C12 C11 C10 120.8(4)
C12 C11 H11 119.6
C10 C11 H11 119.6
C11 C12 C7 119.9(3)
C11 C12 H12 120.0
C7 C12 H12 120.0
C14 C13 C18 119.7(3)
C14 C13 C28 132.0(3)
C18 C13 C28 108.2(3)
C13 C14 C15 119.2(4)
C13 C14 H14 120.4
C15 C14 H14 120.4
C16 C15 C14 120.5(4)
C16 C15 H15 119.7
C14 C15 H15 119.7
C15 C16 C17 121.3(4)
C15 C16 H16 119.4
C17 C16 H16 119.4
C18 C17 C16 117.7(4)
C18 C17 H17 121.2
C16 C17 H17 121.2
C17 C18 N2 127.9(3)
C17 C18 C13 121.6(3)
N2 C18 C13 110.5(3)
C24 C19 C20 120.3(3)
C24 C19 H19 119.8
C20 C19 H19 119.8
C21 C20 C19 118.9(3)
C21 C20 C33 117.5(3)
C19 C20 C33 123.5(3)
C22 C21 C20 121.3(3)
C22 C21 H21 119.4
C20 C21 H21 119.4
C23 C22 C21 118.6(3)
C23 C22 H22 120.7
C21 C22 H22 120.7
C22 C23 C24 122.0(3)
C22 C23 Br1 118.8(3)
C24 C23 Br1 119.2(3)
C23 C24 C19 118.9(3)
C23 C24 H24 120.6
C19 C24 H24 120.6
C33 C25 C29 100.3(3)
C33 C25 C26 118.4(3)
C29 C25 C26 110.3(2)
C33 C25 C28 117.4(3)
C29 C25 C28 110.8(3)
C26 C25 C28 99.9(2)
C4 C26 C27 115.4(3)
C4 C26 C25 119.6(3)
C27 C26 C25 100.7(2)
C4 C26 H26 106.8
C27 C26 H26 106.8
C25 C26 H26 106.8
N1 C27 C31 110.6(3)
N1 C27 C26 105.7(3)
C31 C27 C26 112.6(3)
N1 C27 H27 109.3
C31 C27 H27 109.3
C26 C27 H27 109.3
N1 C28 C13 115.6(3)
N1 C28 C32 109.3(3)
C13 C28 C32 101.8(3)
N1 C28 C25 104.1(3)
C13 C28 C25 116.6(3)
C32 C28 C25 109.4(3)
O1 C29 N4 126.2(3)
O1 C29 C25 128.0(3)
N4 C29 C25 105.8(3)
N2 C30 H30A 109.5
N2 C30 H30B 109.5
H30A C30 H30B 109.5
N2 C30 H30C 109.5
H30A C30 H30C 109.5
H30B C30 H30C 109.5
F3 C31 F1 107.5(3)
F3 C31 F2 107.4(3)
F1 C31 F2 106.4(3)
F3 C31 C27 113.9(3)
F1 C31 C27 110.1(3)
F2 C31 C27 111.2(3)
O2 C32 N2 125.7(3)
O2 C32 C28 126.7(3)
N2 C32 C28 107.7(3)
N3 C33 C20 116.2(3)
N3 C33 C25 112.8(3)
C20 C33 C25 130.7(3)
C27 N1 C28 110.8(3)
C32 N2 C18 111.4(3)
C32 N2 C30 123.2(3)
C18 N2 C30 125.3(3)
C33 N3 N4 108.6(3)
C29 N4 N3 112.3(3)
C29 N4 C7 129.6(3)
N3 N4 C7 117.9(3)

loop_
_geom_bond_atom_site_label_1
_geom_bond_atom_site_label_2
_geom_bond_distance
Br1 C23 1.903(3)
C1 C6 1.382(6)
C1 C2 1.387(6)
C1 H1 0.9500
C2 C3 1.382(5)
C2 H2 0.9500
C3 C4 1.397(4)
C3 H3 0.9500
C4 C5 1.388(5)
C4 C26 1.507(4)
C5 C6 1.388(5)
C5 H5 0.9500
C6 H6 0.9500
C7 C12 1.387(5)
C7 C8 1.393(5)
C7 N4 1.420(4)
C8 C9 1.387(5)
C8 H8 0.9500
C9 C10 1.377(6)
C9 H9 0.9500
C10 C11 1.383(5)
C10 H10 0.9500
C11 C12 1.382(5)
C11 H11 0.9500
C12 H12 0.9500
C13 C14 1.380(5)
C13 C18 1.400(5)
C13 C28 1.516(5)
C14 C15 1.394(6)
C14 H14 0.9500
C15 C16 1.377(6)
C15 H15 0.9500
C16 C17 1.396(6)
C16 H16 0.9500
C17 C18 1.385(5)
C17 H17 0.9500
C18 N2 1.397(5)
C19 C24 1.389(5)
C19 C20 1.396(5)
C19 H19 0.9500
C20 C21 1.391(5)
C20 C33 1.480(5)
C21 C22 1.382(5)
C21 H21 0.9500
C22 C23 1.376(5)
C22 H22 0.9500
C23 C24 1.384(5)
C24 H24 0.9500
C25 C33 1.513(5)
C25 C29 1.540(4)
C25 C26 1.570(5)
C25 C28 1.576(5)
C26 C27 1.540(5)
C26 H26 1.0000
C27 N1 1.449(4)
C27 C31 1.513(5)
C27 H27 1.0000
C28 N1 1.462(4)
C28 C32 1.561(5)
C29 O1 1.213(4)
C29 N4 1.375(5)
C30 N2 1.450(4)
C30 H30A 0.9800
C30 H30B 0.9800
C30 H30C 0.9800
C31 F3 1.318(5)
C31 F1 1.342(4)
C31 F2 1.344(5)
C32 O2 1.216(4)
C32 N2 1.365(4)
C33 N3 1.290(4)
N3 N4 1.409(4)

loop_
_geom_torsion_atom_site_label_1
_geom_torsion_atom_site_label_2
_geom_torsion_atom_site_label_3
_geom_torsion_atom_site_label_4
_geom_torsion
C6 C1 C2 C3 -0.6(6)
C1 C2 C3 C4 0.4(6)
C2 C3 C4 C5 0.6(5)
C2 C3 C4 C26 175.9(3)
C3 C4 C5 C6 -1.4(5)
C26 C4 C5 C6 -176.9(3)
C2 C1 C6 C5 -0.2(6)
C4 C5 C6 C1 1.2(5)
C12 C7 C8 C9 -1.2(5)
N4 C7 C8 C9 179.2(3)
C7 C8 C9 C10 0.6(6)
C8 C9 C10 C11 0.4(6)
C9 C10 C11 C12 -0.9(5)
C10 C11 C12 C7 0.3(5)
C8 C7 C12 C11 0.8(5)
N4 C7 C12 C11 -179.6(3)
C18 C13 C14 C15 -1.5(5)
C28 C13 C14 C15 -178.0(4)
C13 C14 C15 C16 0.9(6)
C14 C15 C16 C17 0.0(6)
C15 C16 C17 C18 -0.4(6)
C16 C17 C18 N2 177.4(4)
C16 C17 C18 C13 -0.1(5)
C14 C13 C18 C17 1.1(5)
C28 C13 C18 C17 178.4(3)
C14 C13 C18 N2 -176.9(3)
C28 C13 C18 N2 0.4(4)
C24 C19 C20 C21 -0.3(5)
C24 C19 C20 C33 -177.3(3)
C19 C20 C21 C22 1.1(5)
C33 C20 C21 C22 178.3(3)
C20 C21 C22 C23 -0.4(5)
C21 C22 C23 C24 -1.0(6)
C21 C22 C23 Br1 178.3(3)
C22 C23 C24 C19 1.8(5)
Br1 C23 C24 C19 -177.6(3)
C20 C19 C24 C23 -1.1(5)
C5 C4 C26 C27 125.5(3)
C3 C4 C26 C27 -49.8(4)
C5 C4 C26 C25 -114.1(3)
C3 C4 C26 C25 70.6(4)
C33 C25 C26 C4 61.6(4)
C29 C25 C26 C4 -53.0(4)
C28 C25 C26 C4 -169.7(3)
C33 C25 C26 C27 -170.9(3)
C29 C25 C26 C27 74.5(3)
C28 C25 C26 C27 -42.2(3)
C4 C26 C27 N1 165.3(3)
C25 C26 C27 N1 35.0(3)
C4 C26 C27 C31 -73.8(4)
C25 C26 C27 C31 155.9(3)
C14 C13 C28 N1 54.2(5)
C18 C13 C28 N1 -122.6(3)
C14 C13 C28 C32 172.5(4)
C18 C13 C28 C32 -4.3(3)
C14 C13 C28 C25 -68.5(5)
C18 C13 C28 C25 114.6(3)
C33 C25 C28 N1 164.8(3)
C29 C25 C28 N1 -80.8(3)
C26 C25 C28 N1 35.5(3)
C33 C25 C28 C13 -66.6(4)
C29 C25 C28 C13 47.8(4)
C26 C25 C28 C13 164.0(3)
C33 C25 C28 C32 48.1(4)
C29 C25 C28 C32 162.5(3)
C26 C25 C28 C32 -81.3(3)
C33 C25 C29 O1 177.0(3)
C26 C25 C29 O1 -57.4(4)
C28 C25 C29 O1 52.2(4)
C33 C25 C29 N4 -3.9(3)
C26 C25 C29 N4 121.7(3)
C28 C25 C29 N4 -128.7(3)
N1 C27 C31 F3 64.4(4)
C26 C27 C31 F3 -53.6(4)
N1 C27 C31 F1 -56.4(4)
C26 C27 C31 F1 -174.5(3)
N1 C27 C31 F2 -174.2(3)
C26 C27 C31 F2 67.8(4)
N1 C28 C32 O2 -50.6(4)
C13 C28 C32 O2 -173.3(3)
C25 C28 C32 O2 62.7(4)
N1 C28 C32 N2 129.6(3)
C13 C28 C32 N2 6.9(3)
C25 C28 C32 N2 -117.1(3)
C21 C20 C33 N3 -45.3(4)
C19 C20 C33 N3 131.7(3)
C21 C20 C33 C25 127.3(4)
C19 C20 C33 C25 -55.6(5)
C29 C25 C33 N3 3.1(3)
C26 C25 C33 N3 -116.8(3)
C28 C25 C33 N3 123.2(3)
C29 C25 C33 C20 -169.8(3)
C26 C25 C33 C20 70.3(4)
C28 C25 C33 C20 -49.7(5)
C31 C27 N1 C28 -135.1(3)
C26 C27 N1 C28 -12.9(3)
C13 C28 N1 C27 -144.0(3)
C32 C28 N1 C27 102.0(3)
C25 C28 N1 C27 -14.8(3)
O2 C32 N2 C18 173.0(3)
C28 C32 N2 C18 -7.1(4)
O2 C32 N2 C30 -4.0(5)
C28 C32 N2 C30 175.8(3)
C17 C18 N2 C32 -173.4(4)
C13 C18 N2 C32 4.4(4)
C17 C18 N2 C30 3.6(6)
C13 C18 N2 C30 -178.6(3)
C20 C33 N3 N4 172.9(3)
C25 C33 N3 N4 -1.0(4)
O1 C29 N4 N3 -177.1(3)
C25 C29 N4 N3 3.8(3)
O1 C29 N4 C7 8.0(6)
C25 C29 N4 C7 -171.2(3)
C33 N3 N4 C29 -1.9(4)
C33 N3 N4 C7 173.7(3)
C12 C7 N4 C29 155.6(3)
C8 C7 N4 C29 -24.8(5)
C12 C7 N4 N3 -19.1(4)
C8 C7 N4 N3 160.5(3)
